data_7211774
loop_
_publ_author_name
'Viciano-Chumillas, Marta'
'Marino, Nadia'
'Sorribes, Iv\'an'
'Vicent, Cristian'
'Lloret, Francesc'
'Julve, Miguel'

_publ_section_title
;
 [Cr(dmbipy)(ox)2]&#x2212;: a new bis-oxalato building block for metal
 assembling. Crystal structures and magnetic properties of
 XPh4[Cr(dmbipy)(ox)2]&#x00B7;5H2O (X = P and As),
 {Ba(H2O)2[Cr(dmbipy)(ox)2]2}n&#x00B7;17/2nH2O and
 {Ag(H2O)[Cr(dmbipy)(ox)2]}n&#x00B7;3nH2O
;
_journal_issue 1
_journal_name_full CrystEngComm
_journal_page_first 122
_journal_paper_doi 10.1039/b914419f
_journal_volume 12
_journal_year 2010
_chemical_formula_sum 'C40 H42 As Cr N2 O13'
_chemical_formula_weight 885.68
_chemical_name_systematic
;
?
;
_space_group_IT_number 2
_symmetry_cell_setting triclinic
_symmetry_Int_Tables_number 2
_symmetry_space_group_name_Hall '-P 1'
_symmetry_space_group_name_H-M 'P -1'
_atom_sites_solution_hydrogens geom
_atom_sites_solution_primary direct
_atom_sites_solution_secondary difmap
_audit_creation_method SHELXL-97
_cell_angle_alpha 93.031(2)
_cell_angle_beta 99.433(2)
_cell_angle_gamma 108.355(2)
_cell_formula_units_Z 2
_cell_length_a 9.7453(8)
_cell_length_b 10.9615(9)
_cell_length_c 20.0602(17)
_cell_measurement_reflns_used 6299
_cell_measurement_temperature 100(2)
_cell_measurement_theta_max 31.79
_cell_measurement_theta_min 2.33
_cell_volume 1993.8(3)
_computing_cell_refinement 'Bruker SMART'
_computing_data_collection 'Bruker SMART'
_computing_data_reduction 'Bruker SAINT'
_computing_molecular_graphics 'Bruker SHELXTL'
_computing_publication_material 'Bruker SHELXTL'
_computing_structure_refinement 'SHELXL-97 (Sheldrick, 1997)'
_computing_structure_solution 'SHELXS-97 (Sheldrick, 1990)'
_diffrn_ambient_temperature 100(2)
_diffrn_measured_fraction_theta_full 0.988
_diffrn_measured_fraction_theta_max 0.988
_diffrn_measurement_device_type 'X8APEXII CCD area detector'
_diffrn_measurement_method 'phi and omega scans'
_diffrn_radiation_monochromator graphite
_diffrn_radiation_source 'fine-focus sealed tube'
_diffrn_radiation_type MoK\a
_diffrn_radiation_wavelength 0.71073
_diffrn_reflns_av_R_equivalents 0.0187
_diffrn_reflns_av_sigmaI/netI 0.0254
_diffrn_reflns_limit_h_max 10
_diffrn_reflns_limit_h_min -12
_diffrn_reflns_limit_k_max 12
_diffrn_reflns_limit_k_min -13
_diffrn_reflns_limit_l_max 25
_diffrn_reflns_limit_l_min -24
_diffrn_reflns_number 17168
_diffrn_reflns_theta_full 26.37
_diffrn_reflns_theta_max 26.37
_diffrn_reflns_theta_min 1.04
_exptl_absorpt_coefficient_mu 1.178
_exptl_absorpt_correction_T_max 0.903
_exptl_absorpt_correction_T_min 0.842
_exptl_absorpt_correction_type multi-scan
_exptl_absorpt_process_details 'Bruker SADABS'
_exptl_crystal_colour violet
_exptl_crystal_density_diffrn 1.475
_exptl_crystal_density_method 'not measured'
_exptl_crystal_description prism
_exptl_crystal_F_000 914
_exptl_crystal_size_max 0.30
_exptl_crystal_size_mid 0.12
_exptl_crystal_size_min 0.10
_refine_diff_density_max 0.539
_refine_diff_density_min -0.483
_refine_diff_density_rms 0.054
_refine_ls_extinction_method none
_refine_ls_goodness_of_fit_ref 1.056
_refine_ls_hydrogen_treatment mixed
_refine_ls_matrix_type full
_refine_ls_number_parameters 544
_refine_ls_number_reflns 8045
_refine_ls_number_restraints 15
_refine_ls_restrained_S_all 1.057
_refine_ls_R_factor_all 0.0298
_refine_ls_R_factor_gt 0.0263
_refine_ls_shift/su_max 0.001
_refine_ls_shift/su_mean 0.000
_refine_ls_structure_factor_coef Fsqd
_refine_ls_weighting_details 'calc w=1/[\s^2^(Fo^2^)+(0.0379P)^2^+0.9203P] where P=(Fo^2^+2Fc^2^)/3'
_refine_ls_weighting_scheme calc
_refine_ls_wR_factor_gt 0.0711
_refine_ls_wR_factor_ref 0.0735
_reflns_number_gt 7292
_reflns_number_total 8045
_reflns_threshold_expression >2sigma(I)
_cod_data_source_file b914419f.txt
_cod_data_source_block compound2
_cod_original_sg_symbol_H-M P-1
_cod_database_code 7211774

loop_
_symmetry_equiv_pos_as_xyz
'x, y, z'
'-x, -y, -z'

loop_
_atom_site_label
_atom_site_type_symbol
_atom_site_fract_x
_atom_site_fract_y
_atom_site_fract_z
_atom_site_U_iso_or_equiv
_atom_site_adp_type
_atom_site_occupancy
_atom_site_symmetry_multiplicity
_atom_site_calc_flag
_atom_site_refinement_flags
Cr1 Cr 0.66851(3) 0.98344(2) 0.348944(13) 0.01449(7) Uani 1 1 d .
C1 C 0.71558(19) 0.79656(16) 0.26765(8) 0.0183(3) Uani 1 1 d .
C2 C 0.61339(19) 0.85412(17) 0.22097(8) 0.0186(3) Uani 1 1 d .
O1 O 0.74823(13) 0.84510(11) 0.33008(6) 0.0181(2) Uani 1 1 d .
O2 O 0.57205(13) 0.93730(12) 0.25333(6) 0.0198(3) Uani 1 1 d .
O3 O 0.75853(15) 0.71195(12) 0.24433(6) 0.0255(3) Uani 1 1 d .
O4 O 0.57767(15) 0.81927(14) 0.16019(6) 0.0285(3) Uani 1 1 d .
C4 C 0.8277(2) 1.23020(18) 0.32674(9) 0.0230(4) Uani 1 1 d .
C3 C 0.6725(2) 1.23277(17) 0.33411(8) 0.0211(4) Uani 1 1 d .
O5 O 0.59157(13) 1.12982(11) 0.35417(6) 0.0194(2) Uani 1 1 d .
O6 O 0.84021(13) 1.11675(12) 0.32790(6) 0.0208(3) Uani 1 1 d .
O7 O 0.63718(17) 1.32845(13) 0.32195(7) 0.0318(3) Uani 1 1 d .
O8 O 0.92516(16) 1.33019(14) 0.32243(8) 0.0373(4) Uani 1 1 d .
N1 N 0.49909(15) 0.85963(13) 0.38628(7) 0.0160(3) Uani 1 1 d .
N2 N 0.75747(15) 1.01190(13) 0.45072(7) 0.0151(3) Uani 1 1 d .
C5 C 0.36965(19) 0.78194(17) 0.34950(9) 0.0205(4) Uani 1 1 d .
H5A H 0.3514 0.7844 0.3027 0.025 Uiso 1 1 calc R
C6 C 0.2631(2) 0.69896(17) 0.37832(9) 0.0223(4) Uani 1 1 d .
H6A H 0.1747 0.6476 0.3511 0.027 Uiso 1 1 calc R
C7 C 0.28768(19) 0.69198(16) 0.44814(9) 0.0192(3) Uani 1 1 d .
C8 C 0.42239(19) 0.77139(16) 0.48593(9) 0.0178(3) Uani 1 1 d .
H8A H 0.4435 0.7689 0.5327 0.021 Uiso 1 1 calc R
C9 C 0.52559(18) 0.85428(16) 0.45433(8) 0.0159(3) Uani 1 1 d .
C10 C 0.66947(18) 0.94272(16) 0.49107(8) 0.0155(3) Uani 1 1 d .
C11 C 0.89093(19) 1.09401(16) 0.48015(8) 0.0176(3) Uani 1 1 d .
H11A H 0.9523 1.1401 0.4526 0.021 Uiso 1 1 calc R
C12 C 0.94067(19) 1.11265(16) 0.54975(9) 0.0186(3) Uani 1 1 d .
H12A H 1.0338 1.1703 0.5684 0.022 Uiso 1 1 calc R
C13 C 0.85046(19) 1.04453(17) 0.59171(8) 0.0183(3) Uani 1 1 d .
C14 C 0.71344(19) 0.95772(16) 0.56113(8) 0.0174(3) Uani 1 1 d .
H14A H 0.6512 0.9097 0.5878 0.021 Uiso 1 1 calc R
C15 C 0.1741(2) 0.60353(17) 0.48131(10) 0.0240(4) Uani 1 1 d .
H15A H 0.2106 0.6121 0.5294 0.036 Uiso 1 1 calc R
H15B H 0.1531 0.5158 0.4625 0.036 Uiso 1 1 calc R
H15C H 0.0856 0.6260 0.4733 0.036 Uiso 1 1 calc R
C16 C 0.9003(2) 1.0626(2) 0.66747(9) 0.0253(4) Uani 1 1 d .
H16A H 0.9969 1.1259 0.6793 0.038 Uiso 1 1 calc R
H16B H 0.9030 0.9819 0.6830 0.038 Uiso 1 1 calc R
H16C H 0.8329 1.0917 0.6886 0.038 Uiso 1 1 calc R
As1 As 0.068267(18) 0.794750(16) 0.074975(8) 0.01716(6) Uani 1 1 d .
C17 C 0.1075(2) 0.66488(17) 0.12779(9) 0.0212(4) Uani 1 1 d .
C18 C 0.0019(2) 0.5924(2) 0.16184(10) 0.0317(4) Uani 1 1 d .
H18A H -0.0925 0.5981 0.1545 0.038 Uiso 1 1 calc R
C19 C 0.0396(3) 0.5113(2) 0.20699(11) 0.0400(5) Uani 1 1 d .
H19A H -0.0301 0.4618 0.2299 0.048 Uiso 1 1 calc R
C20 C 0.1801(3) 0.5040(2) 0.21788(11) 0.0410(6) Uani 1 1 d .
H20A H 0.2051 0.4506 0.2488 0.049 Uiso 1 1 calc R
C21 C 0.2838(3) 0.5749(2) 0.18341(12) 0.0394(5) Uani 1 1 d .
H21A H 0.3778 0.5684 0.1908 0.047 Uiso 1 1 calc R
C22 C 0.2487(2) 0.65631(19) 0.13766(10) 0.0305(4) Uani 1 1 d .
H22A H 0.3182 0.7041 0.1141 0.037 Uiso 1 1 calc R
C23 C -0.13304(19) 0.74108(17) 0.03023(9) 0.0198(3) Uani 1 1 d .
C24 C -0.1658(2) 0.72178(18) -0.04084(9) 0.0238(4) Uani 1 1 d .
H24A H -0.0904 0.7387 -0.0656 0.029 Uiso 1 1 calc R
C25 C -0.3116(2) 0.67726(19) -0.07401(9) 0.0274(4) Uani 1 1 d .
H25A H -0.3343 0.6647 -0.1213 0.033 Uiso 1 1 calc R
C26 C -0.4235(2) 0.65142(19) -0.03705(10) 0.0289(4) Uani 1 1 d .
H26A H -0.5212 0.6198 -0.0596 0.035 Uiso 1 1 calc R
C27 C -0.3910(2) 0.67244(19) 0.03341(10) 0.0283(4) Uani 1 1 d .
H27A H -0.4670 0.6562 0.0578 0.034 Uiso 1 1 calc R
C28 C -0.2458(2) 0.71759(18) 0.06759(9) 0.0234(4) Uani 1 1 d .
H28A H -0.2238 0.7320 0.1148 0.028 Uiso 1 1 calc R
C29 C 0.18763(19) 0.82476(18) 0.00677(9) 0.0211(4) Uani 1 1 d .
C30 C 0.2637(2) 0.95091(18) -0.00315(9) 0.0227(4) Uani 1 1 d .
H30A H 0.2641 1.0203 0.0257 0.027 Uiso 1 1 calc R
C31 C 0.3393(2) 0.9718(2) -0.05692(10) 0.0291(4) Uani 1 1 d .
H31A H 0.3918 1.0556 -0.0637 0.035 Uiso 1 1 calc R
C32 C 0.3363(2) 0.8685(2) -0.10004(10) 0.0328(5) Uani 1 1 d .
H32A H 0.3854 0.8833 -0.1364 0.039 Uiso 1 1 calc R
C33 C 0.2609(2) 0.7429(2) -0.08986(10) 0.0341(5) Uani 1 1 d .
H33A H 0.2604 0.6738 -0.1190 0.041 Uiso 1 1 calc R
C34 C 0.1864(2) 0.7201(2) -0.03618(10) 0.0292(4) Uani 1 1 d .
H34A H 0.1362 0.6359 -0.0289 0.035 Uiso 1 1 calc R
C35 C 0.1221(2) 0.95037(17) 0.13516(8) 0.0197(3) Uani 1 1 d .
C36 C 0.0207(2) 1.01163(18) 0.14491(9) 0.0250(4) Uani 1 1 d .
H36A H -0.0760 0.9786 0.1213 0.030 Uiso 1 1 calc R
C37 C 0.0662(3) 1.1231(2) 0.19044(10) 0.0323(5) Uani 1 1 d .
H37A H -0.0007 1.1645 0.1979 0.039 Uiso 1 1 calc R
C38 C 0.2112(3) 1.17262(19) 0.22482(10) 0.0346(5) Uani 1 1 d .
H38A H 0.2410 1.2474 0.2551 0.041 Uiso 1 1 calc R
C39 C 0.3114(2) 1.11182(19) 0.21448(10) 0.0316(4) Uani 1 1 d .
H39A H 0.4086 1.1463 0.2374 0.038 Uiso 1 1 calc R
C40 C 0.2676(2) 0.99952(18) 0.17009(9) 0.0239(4) Uani 1 1 d .
H40A H 0.3344 0.9574 0.1637 0.029 Uiso 1 1 calc R
O1W O 0.87448(16) 0.59695(13) 0.35795(7) 0.0301(3) Uani 1 1 d D
H1W H 0.844(3) 0.5076(10) 0.3429(12) 0.060 Uiso 1 1 d D
H2W H 0.838(3) 0.632(2) 0.3191(9) 0.060 Uiso 1 1 d D
O2W O 0.62421(19) 0.44615(15) 0.19359(7) 0.0381(4) Uani 1 1 d D
H3W H 0.649(3) 0.5351(10) 0.2071(12) 0.060 Uiso 1 1 d D
H4W H 0.625(3) 0.409(2) 0.2343(8) 0.060 Uiso 1 1 d D
O3W O 0.68737(19) 0.64415(16) 0.44796(8) 0.0418(4) Uani 1 1 d D
H5W H 0.751(2) 0.622(3) 0.4221(10) 0.060 Uiso 1 1 d D
H6W H 0.740(3) 0.655(3) 0.4931(6) 0.060 Uiso 1 1 d D
O4W O 0.80514(19) 0.69106(16) 0.59185(8) 0.0431(4) Uani 1 1 d D
H7W H 0.8846(17) 0.683(3) 0.6234(11) 0.060 Uiso 1 1 d D
H8W H 0.7217(16) 0.638(2) 0.6066(13) 0.060 Uiso 1 1 d D
O5W O 0.5557(2) 0.5476(2) 0.63563(11) 0.0612(5) Uani 1 1 d D
H9W H 0.486(2) 0.484(2) 0.6024(11) 0.060 Uiso 1 1 d D
H10W H 0.501(2) 0.599(2) 0.6490(13) 0.060 Uiso 1 1 d D

loop_
_atom_site_aniso_label
_atom_site_aniso_U_11
_atom_site_aniso_U_22
_atom_site_aniso_U_33
_atom_site_aniso_U_23
_atom_site_aniso_U_13
_atom_site_aniso_U_12
Cr1 0.01690(14) 0.01523(14) 0.01259(13) 0.00239(10) 0.00482(10) 0.00585(11)
C1 0.0198(8) 0.0164(8) 0.0183(8) 0.0021(6) 0.0065(7) 0.0040(7)
C2 0.0184(8) 0.0199(9) 0.0163(8) 0.0031(6) 0.0059(6) 0.0030(7)
O1 0.0217(6) 0.0191(6) 0.0147(6) 0.0015(5) 0.0039(5) 0.0083(5)
O2 0.0227(6) 0.0245(6) 0.0142(6) 0.0031(5) 0.0035(5) 0.0103(5)
O3 0.0338(7) 0.0225(7) 0.0228(6) -0.0018(5) 0.0060(5) 0.0131(6)
O4 0.0331(7) 0.0388(8) 0.0135(6) 0.0000(5) 0.0036(5) 0.0128(6)
C4 0.0282(10) 0.0239(9) 0.0157(8) 0.0069(7) 0.0042(7) 0.0060(8)
C3 0.0288(10) 0.0189(9) 0.0152(8) 0.0009(6) 0.0025(7) 0.0084(7)
O5 0.0233(6) 0.0184(6) 0.0192(6) 0.0033(5) 0.0063(5) 0.0091(5)
O6 0.0213(6) 0.0219(6) 0.0204(6) 0.0057(5) 0.0086(5) 0.0059(5)
O7 0.0428(8) 0.0201(7) 0.0363(8) 0.0066(6) 0.0080(6) 0.0147(6)
O8 0.0325(8) 0.0261(8) 0.0488(9) 0.0171(7) 0.0095(7) 0.0003(6)
N1 0.0176(7) 0.0161(7) 0.0152(7) 0.0010(5) 0.0044(5) 0.0061(6)
N2 0.0180(7) 0.0142(7) 0.0149(6) 0.0019(5) 0.0054(5) 0.0066(6)
C5 0.0213(9) 0.0234(9) 0.0159(8) -0.0004(7) 0.0030(7) 0.0066(7)
C6 0.0186(9) 0.0206(9) 0.0238(9) -0.0023(7) 0.0024(7) 0.0029(7)
C7 0.0199(9) 0.0155(8) 0.0237(9) 0.0011(7) 0.0070(7) 0.0069(7)
C8 0.0206(8) 0.0169(8) 0.0174(8) 0.0033(6) 0.0060(6) 0.0071(7)
C9 0.0185(8) 0.0151(8) 0.0165(8) 0.0019(6) 0.0053(6) 0.0081(7)
C10 0.0172(8) 0.0149(8) 0.0174(8) 0.0026(6) 0.0055(6) 0.0082(7)
C11 0.0187(8) 0.0159(8) 0.0196(8) 0.0029(6) 0.0070(7) 0.0056(7)
C12 0.0170(8) 0.0167(8) 0.0208(8) 0.0003(6) 0.0019(7) 0.0048(7)
C13 0.0220(9) 0.0192(8) 0.0166(8) 0.0016(6) 0.0034(7) 0.0110(7)
C14 0.0192(8) 0.0186(8) 0.0170(8) 0.0046(6) 0.0066(6) 0.0079(7)
C15 0.0227(9) 0.0186(9) 0.0286(10) 0.0044(7) 0.0071(7) 0.0024(7)
C16 0.0229(9) 0.0341(11) 0.0166(8) 0.0034(7) 0.0011(7) 0.0073(8)
As1 0.01774(10) 0.01813(10) 0.01589(9) 0.00197(6) 0.00445(7) 0.00565(7)
C17 0.0266(9) 0.0180(9) 0.0188(8) 0.0012(7) 0.0017(7) 0.0083(7)
C18 0.0383(11) 0.0278(10) 0.0314(10) 0.0098(8) 0.0109(9) 0.0110(9)
C19 0.0617(15) 0.0286(11) 0.0319(11) 0.0121(9) 0.0128(10) 0.0148(11)
C20 0.0727(17) 0.0231(11) 0.0280(11) 0.0016(8) -0.0041(11) 0.0236(11)
C21 0.0453(13) 0.0295(11) 0.0439(13) -0.0009(9) -0.0077(10) 0.0220(10)
C22 0.0311(11) 0.0265(10) 0.0350(11) 0.0021(8) 0.0021(8) 0.0132(9)
C23 0.0200(9) 0.0202(9) 0.0192(8) 0.0012(7) 0.0032(7) 0.0069(7)
C24 0.0270(10) 0.0256(10) 0.0194(9) 0.0038(7) 0.0067(7) 0.0082(8)
C25 0.0325(10) 0.0273(10) 0.0193(9) -0.0013(7) -0.0006(8) 0.0088(8)
C26 0.0228(10) 0.0266(10) 0.0322(10) -0.0069(8) -0.0037(8) 0.0072(8)
C27 0.0217(9) 0.0295(10) 0.0322(10) -0.0052(8) 0.0084(8) 0.0061(8)
C28 0.0248(9) 0.0264(10) 0.0188(8) -0.0017(7) 0.0051(7) 0.0086(8)
C29 0.0193(8) 0.0274(9) 0.0186(8) 0.0041(7) 0.0053(7) 0.0094(7)
C30 0.0211(9) 0.0255(9) 0.0224(9) 0.0049(7) 0.0045(7) 0.0084(7)
C31 0.0234(10) 0.0359(11) 0.0293(10) 0.0131(8) 0.0080(8) 0.0084(8)
C32 0.0247(10) 0.0544(14) 0.0236(10) 0.0090(9) 0.0098(8) 0.0158(10)
C33 0.0340(11) 0.0451(13) 0.0267(10) -0.0047(9) 0.0084(8) 0.0179(10)
C34 0.0298(10) 0.0276(10) 0.0316(10) -0.0001(8) 0.0100(8) 0.0097(8)
C35 0.0247(9) 0.0172(8) 0.0161(8) 0.0033(6) 0.0042(7) 0.0051(7)
C36 0.0305(10) 0.0262(10) 0.0213(9) 0.0050(7) 0.0034(7) 0.0138(8)
C37 0.0516(13) 0.0275(10) 0.0250(10) 0.0040(8) 0.0081(9) 0.0227(10)
C38 0.0584(14) 0.0197(10) 0.0211(9) 0.0004(7) 0.0017(9) 0.0097(9)
C39 0.0365(11) 0.0252(10) 0.0242(10) 0.0037(8) -0.0030(8) 0.0022(9)
C40 0.0240(9) 0.0237(9) 0.0220(9) 0.0046(7) 0.0029(7) 0.0054(8)
O1W 0.0346(8) 0.0225(7) 0.0283(7) 0.0010(5) -0.0010(6) 0.0064(6)
O2W 0.0550(10) 0.0291(8) 0.0245(7) -0.0047(6) 0.0010(7) 0.0102(7)
O3W 0.0490(10) 0.0471(10) 0.0378(9) 0.0101(7) 0.0148(7) 0.0237(8)
O4W 0.0466(10) 0.0448(10) 0.0391(9) 0.0050(7) 0.0040(7) 0.0186(8)
O5W 0.0360(10) 0.0804(15) 0.0688(13) -0.0134(11) 0.0101(9) 0.0247(10)

loop_
_atom_type_symbol
_atom_type_description
_atom_type_scat_dispersion_real
_atom_type_scat_dispersion_imag
_atom_type_scat_source
C C 0.0033 0.0016 'International Tables Vol C Tables 4.2.6.8 and 6.1.1.4'
H H 0.0000 0.0000 'International Tables Vol C Tables 4.2.6.8 and 6.1.1.4'
N N 0.0061 0.0033 'International Tables Vol C Tables 4.2.6.8 and 6.1.1.4'
O O 0.0106 0.0060 'International Tables Vol C Tables 4.2.6.8 and 6.1.1.4'
Cr Cr 0.3209 0.6236 'International Tables Vol C Tables 4.2.6.8 and 6.1.1.4'
As As 0.0499 2.0058 'International Tables Vol C Tables 4.2.6.8 and 6.1.1.4'

loop_
_geom_angle_atom_site_label_1
_geom_angle_atom_site_label_2
_geom_angle_atom_site_label_3
_geom_angle
O1 Cr1 O2 83.11(5)
O1 Cr1 O6 92.41(5)
O2 Cr1 O6 93.06(5)
O1 Cr1 O5 171.43(5)
O2 Cr1 O5 90.09(5)
O6 Cr1 O5 82.73(5)
O1 Cr1 N2 93.87(5)
O2 Cr1 N2 173.86(5)
O6 Cr1 N2 92.41(5)
O5 Cr1 N2 93.38(5)
O1 Cr1 N1 91.84(5)
O2 Cr1 N1 95.48(5)
O6 Cr1 N1 170.86(5)
O5 Cr1 N1 93.99(5)
N2 Cr1 N1 79.24(6)
O3 C1 O1 125.18(16)
O3 C1 C2 120.78(15)
O1 C1 C2 114.04(14)
O4 C2 O2 125.78(16)
O4 C2 C1 120.68(15)
O2 C2 C1 113.53(14)
C1 O1 Cr1 114.51(10)
C2 O2 Cr1 114.26(10)
O8 C4 O6 126.15(18)
O8 C4 C3 120.34(17)
O6 C4 C3 113.48(15)
O7 C3 O5 125.65(18)
O7 C3 C4 120.15(17)
O5 C3 C4 114.20(15)
C3 O5 Cr1 113.43(11)
C4 O6 Cr1 114.52(11)
C5 N1 C9 118.27(15)
C5 N1 Cr1 126.32(11)
C9 N1 Cr1 115.35(11)
C11 N2 C10 118.46(14)
C11 N2 Cr1 125.90(11)
C10 N2 Cr1 115.61(11)
N1 C5 C6 122.74(16)
N1 C5 H5A 118.6
C6 C5 H5A 118.6
C5 C6 C7 120.02(16)
C5 C6 H6A 120.0
C7 C6 H6A 120.0
C6 C7 C8 117.09(16)
C6 C7 C15 121.52(16)
C8 C7 C15 121.39(16)
C9 C8 C7 120.53(16)
C9 C8 H8A 119.7
C7 C8 H8A 119.7
N1 C9 C8 121.34(15)
N1 C9 C10 115.02(14)
C8 C9 C10 123.64(15)
N2 C10 C14 121.43(15)
N2 C10 C9 114.70(14)
C14 C10 C9 123.86(15)
N2 C11 C12 122.58(16)
N2 C11 H11A 118.7
C12 C11 H11A 118.7
C11 C12 C13 119.52(16)
C11 C12 H12A 120.2
C13 C12 H12A 120.2
C14 C13 C12 117.88(15)
C14 C13 C16 121.05(16)
C12 C13 C16 121.06(16)
C10 C14 C13 120.11(15)
C10 C14 H14A 119.9
C13 C14 H14A 119.9
C7 C15 H15A 109.5
C7 C15 H15B 109.5
H15A C15 H15B 109.5
C7 C15 H15C 109.5
H15A C15 H15C 109.5
H15B C15 H15C 109.5
C13 C16 H16A 109.5
C13 C16 H16B 109.5
H16A C16 H16B 109.5
C13 C16 H16C 109.5
H16A C16 H16C 109.5
H16B C16 H16C 109.5
C23 As1 C35 112.25(7)
C23 As1 C29 107.94(7)
C35 As1 C29 108.66(8)
C23 As1 C17 111.01(8)
C35 As1 C17 107.33(7)
C29 As1 C17 109.61(8)
C18 C17 C22 121.20(17)
C18 C17 As1 119.95(14)
C22 C17 As1 118.39(14)
C19 C18 C17 118.9(2)
C19 C18 H18A 120.5
C17 C18 H18A 120.5
C20 C19 C18 120.2(2)
C20 C19 H19A 119.9
C18 C19 H19A 119.9
C21 C20 C19 120.62(19)
C21 C20 H20A 119.7
C19 C20 H20A 119.7
C20 C21 C22 120.3(2)
C20 C21 H21A 119.8
C22 C21 H21A 119.8
C21 C22 C17 118.7(2)
C21 C22 H22A 120.6
C17 C22 H22A 120.6
C28 C23 C24 120.52(16)
C28 C23 As1 120.77(13)
C24 C23 As1 118.67(13)
C25 C24 C23 119.38(17)
C25 C24 H24A 120.3
C23 C24 H24A 120.3
C26 C25 C24 120.19(17)
C26 C25 H25A 119.9
C24 C25 H25A 119.9
C25 C26 C27 120.40(18)
C25 C26 H26A 119.8
C27 C26 H26A 119.8
C28 C27 C26 120.31(18)
C28 C27 H27A 119.8
C26 C27 H27A 119.8
C27 C28 C23 119.17(17)
C27 C28 H28A 120.4
C23 C28 H28A 120.4
C30 C29 C34 120.93(17)
C30 C29 As1 119.58(14)
C34 C29 As1 119.24(14)
C29 C30 C31 119.00(18)
C29 C30 H30A 120.5
C31 C30 H30A 120.5
C32 C31 C30 120.15(19)
C32 C31 H31A 119.9
C30 C31 H31A 119.9
C31 C32 C33 120.71(18)
C31 C32 H32A 119.6
C33 C32 H32A 119.6
C34 C33 C32 119.99(19)
C34 C33 H33A 120.0
C32 C33 H33A 120.0
C33 C34 C29 119.20(19)
C33 C34 H34A 120.4
C29 C34 H34A 120.4
C36 C35 C40 120.93(17)
C36 C35 As1 121.83(14)
C40 C35 As1 117.23(13)
C37 C36 C35 118.98(18)
C37 C36 H36A 120.5
C35 C36 H36A 120.5
C38 C37 C36 120.15(19)
C38 C37 H37A 119.9
C36 C37 H37A 119.9
C39 C38 C37 120.53(19)
C39 C38 H38A 119.7
C37 C38 H38A 119.7
C38 C39 C40 120.16(19)
C38 C39 H39A 119.9
C40 C39 H39A 119.9
C39 C40 C35 119.24(18)
C39 C40 H40A 120.4
C35 C40 H40A 120.4
H1W O1W H2W 102.6(12)
H3W O2W H4W 104.5(13)
H5W O3W H6W 103.1(13)
H7W O4W H8W 103.4(13)
H9W O5W H10W 103.4(13)

loop_
_geom_bond_atom_site_label_1
_geom_bond_atom_site_label_2
_geom_bond_distance
Cr1 O1 1.9554(12)
Cr1 O2 1.9559(12)
Cr1 O6 1.9673(12)
Cr1 O5 1.9782(12)
Cr1 N2 2.0492(14)
Cr1 N1 2.0567(14)
C1 O3 1.232(2)
C1 O1 1.283(2)
C1 C2 1.555(2)
C2 O4 1.217(2)
C2 O2 1.292(2)
C4 O8 1.222(2)
C4 O6 1.288(2)
C4 C3 1.552(3)
C3 O7 1.227(2)
C3 O5 1.284(2)
N1 C5 1.346(2)
N1 C9 1.355(2)
N2 C11 1.344(2)
N2 C10 1.360(2)
C5 C6 1.377(3)
C5 H5A 0.9300
C6 C7 1.392(3)
C6 H6A 0.9300
C7 C8 1.393(2)
C7 C15 1.497(2)
C8 C9 1.390(2)
C8 H8A 0.9300
C9 C10 1.476(2)
C10 C14 1.386(2)
C11 C12 1.383(2)
C11 H11A 0.9300
C12 C13 1.391(2)
C12 H12A 0.9300
C13 C14 1.391(2)
C13 C16 1.500(2)
C14 H14A 0.9300
C15 H15A 0.9600
C15 H15B 0.9600
C15 H15C 0.9600
C16 H16A 0.9600
C16 H16B 0.9600
C16 H16C 0.9600
As1 C23 1.9080(17)
As1 C35 1.9115(17)
As1 C29 1.9136(17)
As1 C17 1.9142(17)
C17 C18 1.389(3)
C17 C22 1.391(3)
C18 C19 1.388(3)
C18 H18A 0.9300
C19 C20 1.379(4)
C19 H19A 0.9300
C20 C21 1.376(4)
C20 H20A 0.9300
C21 C22 1.390(3)
C21 H21A 0.9300
C22 H22A 0.9300
C23 C28 1.396(3)
C23 C24 1.398(2)
C24 C25 1.385(3)
C24 H24A 0.9300
C25 C26 1.383(3)
C25 H25A 0.9300
C26 C27 1.387(3)
C26 H26A 0.9300
C27 C28 1.386(3)
C27 H27A 0.9300
C28 H28A 0.9300
C29 C30 1.390(3)
C29 C34 1.394(3)
C30 C31 1.392(3)
C30 H30A 0.9300
C31 C32 1.377(3)
C31 H31A 0.9300
C32 C33 1.386(3)
C32 H32A 0.9300
C33 C34 1.386(3)
C33 H33A 0.9300
C34 H34A 0.9300
C35 C36 1.390(3)
C35 C40 1.395(3)
C36 C37 1.390(3)
C36 H36A 0.9300
C37 C38 1.387(3)
C37 H37A 0.9300
C38 C39 1.380(3)
C38 H38A 0.9300
C39 C40 1.385(3)
C39 H39A 0.9300
C40 H40A 0.9300
O1W H1W 0.946(10)
O1W H2W 0.951(9)
O2W H3W 0.940(10)
O2W H4W 0.933(9)
O3W H5W 0.947(10)
O3W H6W 0.945(10)
O4W H7W 0.946(10)
O4W H8W 0.939(10)
O5W H9W 0.947(10)
O5W H10W 0.943(9)

loop_
_geom_hbond_atom_site_label_D
_geom_hbond_atom_site_label_H
_geom_hbond_atom_site_label_A
_geom_hbond_distance_DH
_geom_hbond_distance_HA
_geom_hbond_distance_DA
_geom_hbond_angle_DHA
_geom_hbond_site_symmetry_A
O5W H10W O7 0.943(9) 1.918(12) 2.848(2) 169(2) 2_676
O5W H9W O3W 0.947(10) 1.908(13) 2.834(3) 165(2) 2_666
O4W H8W O5W 0.939(10) 1.818(10) 2.755(3) 175(3) .
O4W H7W O8 0.946(10) 2.041(10) 2.977(2) 170(2) 2_776
O3W H6W O4W 0.945(10) 1.957(10) 2.881(2) 165(2) .
O3W H5W O1W 0.947(10) 1.965(10) 2.903(2) 170(2) .
O2W H4W O7 0.933(9) 2.010(10) 2.943(2) 178(3) 1_545
O2W H3W O3 0.940(10) 1.934(13) 2.844(2) 162(3) .
O1W H2W O3 0.951(9) 1.953(10) 2.9012(19) 175(2) .
O1W H1W O8 0.946(10) 2.358(17) 3.179(2) 145(2) 1_545
